data_7241826
loop_
_publ_author_name
'Gu\'nka, Piotr A.'
'Hanfland, Michael'
'Chen, Yu-Sheng'
'Zachara, Janusz'

_publ_section_title
;
 High-pressure and low-temperature structural study of claudetite I, a
 monoclinic layered As2O3 polymorph
;
_journal_issue 3
_journal_name_full CrystEngComm
_journal_page_first 638
_journal_page_last 644
_journal_paper_doi 10.1039/D0CE01401J
_journal_volume 23
_journal_year 2021
_chemical_formula_moiety 'As2 O3'
_chemical_formula_sum 'As2 O3'
_chemical_formula_weight 197.84
_chemical_name_common 'claudetite I'
_chemical_name_systematic
;
arsenic(III) oxide
;
_space_group_IT_number 14
_space_group_name_Hall '-P 2yn'
_space_group_name_H-M_alt 'P 1 21/n 1'
_symmetry_cell_setting monoclinic
_symmetry_space_group_name_H-M 'P 1 21/n 1'
_audit_creation_date 2020-10-21T10:46
_audit_creation_method 'created in GSAS-II'
_audit_update_record
;
2020-10-22 deposited with the CCDC.	2020-12-10 downloaded from the CCDC.
;
_cell_angle_alpha 90
_cell_angle_beta 94.591(5)
_cell_angle_gamma 90
_cell_formula_units_Z 4
_cell_length_a 5.1081(5)
_cell_length_b 12.49492(17)
_cell_length_c 4.4239(3)
_cell_measurement_pressure 3.1e6(5)
_cell_measurement_temperature 293
_cell_volume 281.45(3)
_computing_data_reduction Fit2D
_computing_structure_refinement 'GSAS-II (Toby & Von Dreele, J. Appl. Cryst. 46, 544-549, 2013)'
_diffrn_ambient_pressure 3.1e6(5)
_diffrn_ambient_temperature 293
_diffrn_detector 'Mar555 flat panel'
_diffrn_detector_type 'Mar555 flat panel'
_diffrn_measurement_device_type 'ESRF ID09A beamline'
_diffrn_radiation_monochromator Si
_diffrn_radiation_polarisn_ratio 0.9900
_diffrn_radiation_probe x-ray
_diffrn_radiation_wavelength 0.41421
_diffrn_source 'ESRF ID09A'
_diffrn_source_type synchrotron
_exptl_crystal_colour colourless
_exptl_crystal_density_diffrn 4.6690
_exptl_crystal_description 'white powder'
_pd_block_id 2020-10-21T10:46|clau1_007rietveld||id09a
_pd_calc_method 'Rietveld Refinement'
_pd_meas_number_of_points 4000
_pd_phase_name claudetiteI
_pd_prep_pressure 100.0(1)
_pd_prep_temperature 293
_pd_proc_info_datetime 2020-10-21T10:46
_pd_proc_ls_background_function
;
Background function: "chebyschev" function with 20 terms:
    708.9(14), 363(8), -498(24), -7.4(8)e2, 1.330(10)e4, 7.73(21)e3, 
    -1.1803(8)e5, -4.871(7)e4, 5.0237(9)e5, 2.0683(20)e5, -1.20054(3)e6, 
    -5.7063(9)e5, 1.70272(8)e6, 9.7236(12)e5, -1.42458(11)e6, 
    -9.7789(23)e5, 6.4967(5)e5, 5.3050(13)e5, -1.2448(14)e5, 
    -1.1952(26)e5, 
;
_pd_proc_ls_pref_orient_corr
;
Simple spherical harmonic correction Order = 6
    Coefficients:  0:0:C(6,6) = 0.321(18); 0:0:C(4,4) = 0.776(24); 
    0:0:C(6,-2) = 0.116(22); 0:0:C(2,-2) = 0.273(13); 0:0:C(4,-4) = 0.160(18); 
    0:0:C(2,2) = 0.775(14); 0:0:C(4,0) = 0.218(20); 0:0:C(6,-6) = -0.335(24); 
    0:0:C(6,4) = 0.200(23); 0:0:C(4,2) = 0.035(17); 0:0:C(6,2) = 0.094(19); 
    0:0:C(6,-4) = 0.067(20); 0:0:C(6,0) = 0.303(24); 0:0:C(2,0) = 0.815(15); 
    0:0:C(4,-2) = -0.009(15); 
;
_pd_proc_ls_profile_function
;
Finger-Cox-Jephcoat function parameters U, V, W, X, Y, SH/L:
  peak variance(Gauss) = Utan(Th)^2^+Vtan(Th)+W:
  peak HW(Lorentz) = X/cos(Th)+Ytan(Th); SH/L = S/L+H/L
  U, V, W in (centideg)^2^, X & Y in centideg
    5.9(5)e2, -97(9), 5.4(4), 0.91(10), 13.5(28), 0.002, 
  Crystallite size in microns with "isotropic" model:
  parameters: Size, G/L mix
    1.000, 1.000, 
  Microstrain, "isotropic" model (10^6^ * delta Q/Q)
    parameters: Mustrain, G/L mix
    1000.000, 1.000, 

;
_pd_proc_ls_prof_R_factor 0.01715
_pd_proc_ls_prof_wR_expected 0.03558
_pd_proc_ls_prof_wR_factor 0.02882
_refine_ls_goodness_of_fit_all 0.826
_refine_ls_matrix_type full
_refine_ls_number_parameters 62
_refine_ls_R_Fsqd_factor 0.40688
_refine_ls_shift/su_max 0.0014
_refine_ls_wR_factor_obs 0.02896
_reflns_d_resolution_high 1.160
_reflns_d_resolution_low 6.247
_reflns_limit_h_max 4
_reflns_limit_h_min 0
_reflns_limit_k_max 10
_reflns_limit_k_min 0
_reflns_limit_l_max 3
_reflns_limit_l_min -3
_reflns_number_total 189
_cod_data_source_file d0ce01401j3.cif
_cod_data_source_block clau1_007rietveld
_cod_depositor_comments 'Adding full bibliography for 7241824--7241862.cif.'
_cod_original_cell_volume 281.453(15)
_cod_database_code 7241826
_refine_ls_r_f_factor 0.07742
_gsas_proc_ls_prof_r_b_factor 0.03466
_gsas_proc_ls_prof_wr_b_factor 0.05075

loop_
_space_group_symop_id
_space_group_symop_operation_xyz
1 x,y,z
2 1/2-x,1/2+y,1/2-z
3 -x,-y,-z
4 1/2+x,1/2-y,1/2+z

loop_
_atom_site_label
_atom_site_type_symbol
_atom_site_fract_x
_atom_site_fract_y
_atom_site_fract_z
_atom_site_occupancy
_atom_site_adp_type
_atom_site_U_iso_or_equiv
_atom_site_symmetry_multiplicity
As1 As 0.2673(12) 0.09520(19) 0.0413(6) 1.000 Uiso 0.0044(12) 4
As2 As 0.3493(9) 0.35504(22) 0.0096(7) 1.000 Uiso 0.0044 4
O3 O 0.426(3) 0.2201(5) 0.095(4) 1.000 Uiso 0.0044 4
O4 O 0.6514(24) 0.4119(13) 0.1465(19) 1.000 Uiso 0.0044 4
O5 O -0.0379(25) 0.1421(15) 0.1429(24) 1.000 Uiso 0.0044 4

loop_
_atom_type_symbol
_atom_type_number_in_cell
_atom_type_scat_Cromer_Mann_a1
_atom_type_scat_Cromer_Mann_a2
_atom_type_scat_Cromer_Mann_a3
_atom_type_scat_Cromer_Mann_a4
_atom_type_scat_Cromer_Mann_b1
_atom_type_scat_Cromer_Mann_b2
_atom_type_scat_Cromer_Mann_b3
_atom_type_scat_Cromer_Mann_b4
_atom_type_scat_Cromer_Mann_c
_atom_type_scat_length_neutron
_atom_type_scat_source
_atom_type_scat_dispersion_real
_atom_type_scat_dispersion_imag
_atom_type_scat_dispersion_source
As 8 16.6723 6.0701 3.4313 4.2779 2.6345 0.2647 12.9479 47.7972 2.531 0.658 https://subversion.xray.aps.anl.gov/pyGSAS/trunk/atmdata.py 0.283 0.775 https://subversion.xray.aps.anl.gov/pyGSAS/trunk/atmdata.py
O 12 3.0485 2.2868 1.5463 0.867 13.2771 5.7011 0.3239 32.9089 0.2508 0.5805 https://subversion.xray.aps.anl.gov/pyGSAS/trunk/atmdata.py 0.002 0.002 https://subversion.xray.aps.anl.gov/pyGSAS/trunk/atmdata.py

loop_
_geom_angle_atom_site_label_1
_geom_angle_atom_site_label_2
_geom_angle_atom_site_label_3
_geom_angle
_geom_angle_site_symmetry_1
_geom_angle_site_symmetry_2
_geom_angle_site_symmetry_3
_geom_angle_publ_flag
O3 As1 O4 106.5(8) 1_555 1_555 4_454 yes
O3 As1 O5 94.6(9) 1_555 1_555 1_555 yes
O4 As1 O5 92.0(6) 4_454 1_555 1_555 yes
O3 As2 O4 97.9(7) 1_555 1_555 1_555 yes
O3 As2 O5 97.6(10) 1_555 1_555 4_554 yes
O4 As2 O5 88.1(5) 1_555 1_555 4_554 yes
As1 O3 As2 136.3(8) 1_555 1_555 1_555 yes
As1 O4 As2 121.6(6) 4_555 1_555 1_555 yes
As1 O5 As2 127.1(8) 1_555 1_555 4_455 yes

loop_
_geom_bond_atom_site_label_1
_geom_bond_atom_site_label_2
_geom_bond_distance
_geom_bond_site_symmetry_1
_geom_bond_site_symmetry_2
_geom_bond_publ_flag
As1 O3 1.767(7) 1_555 1_555 yes
As1 O4 1.801(7) 1_555 4_454 yes
As1 O5 1.757(8) 1_555 1_555 yes
As2 O3 1.765(7) 1_555 1_555 yes
As2 O4 1.762(8) 1_555 1_555 yes
As2 O5 1.765(7) 1_555 4_554 yes

loop_
_gsas_i100_meas
0.64
13.67
2.84
4.25
3.70
0.53
7.29
10.86
4.76
100.00
16.14
0.17
10.60
0.60
9.11
26.81
0.23
1.61
20.33
7.10
1.28
0.60
-0.71
1.35
2.65
37.25
6.40
0.79
14.07
0.27
-0.04
1.53
0.00
2.14
1.27
0.28
0.05
0.20
6.72
6.98
6.91
1.13
0.54
0.39
0.06
0.66
1.13
0.45
23.69
0.39
5.17
2.37
2.15
0.00
0.30
2.26
0.28
2.85
6.07
0.20
0.00
11.01
22.10
0.03
3.42
-4.28
3.24
-0.16
2.43
0.62
0.00
0.92
1.94
3.04
0.00
1.08
2.16
2.43
0.48
2.37
0.84
1.40
0.00
1.11
1.55
0.11
0.01
2.97
21.51
0.76
1.05
0.88
0.19
0.00
0.00
0.42
0.85
0.03
4.45
2.44
0.02
2.34
1.28
0.20
1.89
0.16
0.39
0.01
-0.06
1.78
4.82
3.78
8.98
5.43
0.75
0.06
0.04
2.15
0.04
0.00
1.09
0.59
0.19
0.05
0.84
0.28
5.31
6.07
1.32
0.22
6.86
0.14
0.02
1.14
2.11
0.07
-0.00
0.44
0.11
1.28
0.19
0.00
0.74
0.07
1.81
0.09
7.18
4.66
0.00
8.99
0.86
0.00
0.21
0.23
-0.96
0.07
0.24
1.21
0.00
0.41
4.57
0.08
1.55
0.29
0.00
1.02
1.98
0.59
1.32
0.06
0.03
0.27
0.14
0.66
0.86
1.04
1.78
0.00
0.00
0.01
0.77
0.30
0.56
0.41
0.05
0.40
0.24
0.17
0.12
